data_4325298
loop_
_publ_author_name
'Thomas S. Teets'
'Timothy R. Cook'
'Brian D. McCarthy'
'Daniel G. Nocera'

_publ_section_title
;
 Redox Chemistry, Acid Reactivity, and Hydrogenation Reactions of
 Two-Electron Mixed Valence Diiridium and Dirhodium Complexes
;
_journal_name_full 'Inorganic Chemistry'
_journal_page_first 5223
_journal_page_last 5233
_journal_paper_doi 10.1021/ic2005248
_journal_volume 50
_journal_year 2011
_chemical_absolute_configuration unknown
_chemical_formula_moiety C60H62Cl2Ir2N2P4,C4H8O
_chemical_formula_sum 'C64 H70 Cl2 Ir2 N2 O P4'
_chemical_formula_weight 1462.40
_chemical_name_common Ir2(dppm)(PPh(o-C6H4)CH2PPh2)(CNtBu)2Cl2H
_space_group_crystal_system orthorhombic
_space_group_IT_number 19
_space_group_name_Hall 'P 2ac 2ab'
_space_group_name_H-M_alt 'P 21 21 21'
_atom_sites_solution_hydrogens geom
_atom_sites_solution_primary direct
_atom_sites_solution_secondary difmap
_audit_creation_method SHELXL-97
_cell_angle_alpha 90.00
_cell_angle_beta 90.00
_cell_angle_gamma 90.00
_cell_formula_units_Z 4
_cell_length_a 13.4826(16)
_cell_length_b 18.813(2)
_cell_length_c 23.724(3)
_cell_measurement_reflns_used 9200
_cell_measurement_temperature 100(2)
_cell_measurement_theta_max 31.20
_cell_measurement_theta_min 2.29
_cell_volume 6017.5(12)
_computing_cell_refinement 'Bruker SAINT'
_computing_data_collection 'Bruker APEX2'
_computing_data_reduction 'Bruker SAINT'
_computing_molecular_graphics 'Bruker SHELXTL'
_computing_publication_material 'Bruker SHELXTL'
_computing_structure_refinement 'SHELXL-97 (Sheldrick, 2008)'
_computing_structure_solution 'SHELXS-97 (Sheldrick, 2008)'
_diffrn_ambient_temperature 100(2)
_diffrn_measured_fraction_theta_full 1.000
_diffrn_measured_fraction_theta_max 1.000
_diffrn_measurement_device_type 'Bruker APEX-II CCD'
_diffrn_measurement_method '\f and \w scans'
_diffrn_radiation_monochromator graphite
_diffrn_radiation_source 'fine-focus sealed tube'
_diffrn_radiation_type MoK\a
_diffrn_radiation_wavelength 0.71073
_diffrn_reflns_av_R_equivalents 0.0613
_diffrn_reflns_av_sigmaI/netI 0.0428
_diffrn_reflns_limit_h_max 18
_diffrn_reflns_limit_h_min -19
_diffrn_reflns_limit_k_max 26
_diffrn_reflns_limit_k_min -26
_diffrn_reflns_limit_l_max 33
_diffrn_reflns_limit_l_min -33
_diffrn_reflns_number 141265
_diffrn_reflns_theta_full 30.51
_diffrn_reflns_theta_max 30.51
_diffrn_reflns_theta_min 1.38
_exptl_absorpt_coefficient_mu 4.656
_exptl_absorpt_correction_T_max 0.5418
_exptl_absorpt_correction_T_min 0.4561
_exptl_absorpt_correction_type multi-scan
_exptl_absorpt_process_details sadabs
_exptl_crystal_colour yellow
_exptl_crystal_density_diffrn 1.614
_exptl_crystal_description block
_exptl_crystal_F_000 2896
_exptl_crystal_size_max 0.20
_exptl_crystal_size_mid 0.20
_exptl_crystal_size_min 0.15
_refine_diff_density_max 1.716
_refine_diff_density_min -0.707
_refine_diff_density_rms 0.122
_refine_ls_abs_structure_details 'Flack H D (1983), Acta Cryst. A39, 876-881'
_refine_ls_abs_structure_Flack -0.007(3)
_refine_ls_extinction_method none
_refine_ls_goodness_of_fit_ref 1.039
_refine_ls_hydrogen_treatment mixed
_refine_ls_matrix_type full
_refine_ls_number_parameters 685
_refine_ls_number_reflns 18296
_refine_ls_number_restraints 1
_refine_ls_restrained_S_all 1.039
_refine_ls_R_factor_all 0.0297
_refine_ls_R_factor_gt 0.0252
_refine_ls_shift/su_max 0.002
_refine_ls_shift/su_mean 0.000
_refine_ls_structure_factor_coef Fsqd
_refine_ls_weighting_details 'calc w=1/[\s^2^(Fo^2^)+(0.0216P)^2^+0.7085P] where P=(Fo^2^+2Fc^2^)/3'
_refine_ls_weighting_scheme calc
_refine_ls_wR_factor_gt 0.0528
_refine_ls_wR_factor_ref 0.0546
_reflns_number_gt 17008
_reflns_number_total 18296
_reflns_threshold_expression >2sigma(I)
_cod_data_source_file ic2005248_si_002_11.cif
_cod_data_source_block 12
_cod_depositor_comments
;
 Updating space group information.

 Antanas Vaitkus,
 2018-06-08
;
_cod_original_cell_volume 6017.6(12)
_cod_database_code 4325298

loop_
_space_group_symop_id
_space_group_symop_operation_xyz
1 'x, y, z'
2 '-x+1/2, -y, z+1/2'
3 '-x, y+1/2, -z+1/2'
4 'x+1/2, -y+1/2, -z'

loop_
_atom_site_label
_atom_site_type_symbol
_atom_site_fract_x
_atom_site_fract_y
_atom_site_fract_z
_atom_site_U_iso_or_equiv
_atom_site_adp_type
_atom_site_occupancy
_atom_site_symmetry_multiplicity
_atom_site_calc_flag
_atom_site_refinement_flags
Ir1 Ir 0.793801(8) 0.059141(7) 0.310660(5) 0.01036(3) Uani 1 1 d D
H1 H 0.799(2) -0.0217(7) 0.2907(14) 0.012 Uiso 1 1 d D
Ir2 Ir 0.590962(8) 0.036227(6) 0.295179(5) 0.01018(3) Uani 1 1 d .
P1 P 0.81626(6) 0.08281(5) 0.21577(4) 0.01226(17) Uani 1 1 d .
P2 P 0.60926(6) 0.01619(4) 0.19942(4) 0.01182(16) Uani 1 1 d .
P3 P 0.76188(6) 0.16707(5) 0.36022(4) 0.01194(16) Uani 1 1 d .
P4 P 0.59857(6) 0.06679(5) 0.38839(3) 0.01179(15) Uani 1 1 d .
Cl1 Cl 0.55653(6) 0.15781(4) 0.27015(4) 0.01729(16) Uani 1 1 d .
Cl2 Cl 0.40845(6) 0.00760(5) 0.29777(4) 0.01996(16) Uani 1 1 d .
N1 N 1.0227(2) 0.06417(17) 0.32417(12) 0.0184(6) Uani 1 1 d .
N2 N 0.6288(2) -0.11845(15) 0.32567(13) 0.0186(6) Uani 1 1 d .
C1 C 0.7056(2) 0.07458(18) 0.17145(14) 0.0152(6) Uani 1 1 d .
H1A H 0.6769 0.1225 0.1659 0.018 Uiso 1 1 calc R
H1B H 0.7260 0.0566 0.1340 0.018 Uiso 1 1 calc R
C2 C 0.6448(2) 0.15666(18) 0.39963(15) 0.0143(7) Uani 1 1 d .
H2A H 0.6564 0.1649 0.4403 0.017 Uiso 1 1 calc R
H2B H 0.5954 0.1918 0.3862 0.017 Uiso 1 1 calc R
C11 C 0.8688(2) 0.16808(17) 0.19188(15) 0.0159(7) Uani 1 1 d .
C12 C 0.9503(3) 0.1949(2) 0.22142(17) 0.0237(8) Uani 1 1 d .
H12 H 0.9756 0.1691 0.2527 0.028 Uiso 1 1 calc R
C13 C 0.9952(3) 0.2586(2) 0.2059(2) 0.0292(9) Uani 1 1 d .
H13 H 1.0515 0.2753 0.2260 0.035 Uiso 1 1 calc R
C14 C 0.9579(3) 0.2973(2) 0.16129(19) 0.0291(10) Uani 1 1 d .
H14 H 0.9883 0.3408 0.1505 0.035 Uiso 1 1 calc R
C15 C 0.8763(3) 0.2725(2) 0.13248(18) 0.0298(9) Uani 1 1 d .
H15 H 0.8496 0.2996 0.1023 0.036 Uiso 1 1 calc R
C16 C 0.8324(3) 0.2080(2) 0.14713(16) 0.0224(8) Uani 1 1 d .
H16 H 0.7771 0.1911 0.1263 0.027 Uiso 1 1 calc R
C21 C 0.9054(2) 0.02140(17) 0.18135(14) 0.0153(6) Uani 1 1 d .
C22 C 0.9340(2) 0.0341(2) 0.12549(15) 0.0187(7) Uani 1 1 d .
H22 H 0.9111 0.0753 0.1064 0.022 Uiso 1 1 calc R
C23 C 0.9964(3) -0.0140(2) 0.09781(16) 0.0231(8) Uani 1 1 d .
H23 H 1.0140 -0.0056 0.0596 0.028 Uiso 1 1 calc R
C24 C 1.0326(3) -0.0731(2) 0.12478(16) 0.0229(8) Uani 1 1 d .
H24 H 1.0756 -0.1050 0.1057 0.028 Uiso 1 1 calc R
C25 C 1.0054(3) -0.0853(2) 0.18014(16) 0.0234(8) Uani 1 1 d .
H25 H 1.0304 -0.1259 0.1992 0.028 Uiso 1 1 calc R
C26 C 0.9420(2) -0.03878(19) 0.20852(15) 0.0187(7) Uani 1 1 d .
H26 H 0.9237 -0.0482 0.2465 0.022 Uiso 1 1 calc R
C31 C 0.6352(2) -0.07435(18) 0.17620(14) 0.0157(7) Uani 1 1 d .
C32 C 0.7187(3) -0.0963(2) 0.14673(17) 0.0267(9) Uani 1 1 d .
H32 H 0.7703 -0.0634 0.1387 0.032 Uiso 1 1 calc R
C33 C 0.7264(3) -0.1667(2) 0.1290(2) 0.0361(11) Uani 1 1 d .
H33 H 0.7838 -0.1817 0.1090 0.043 Uiso 1 1 calc R
C34 C 0.6527(4) -0.2145(2) 0.1399(2) 0.0365(11) Uani 1 1 d .
H34 H 0.6589 -0.2623 0.1275 0.044 Uiso 1 1 calc R
C35 C 0.5691(3) -0.1934(2) 0.16903(17) 0.0284(9) Uani 1 1 d .
H35 H 0.5175 -0.2265 0.1763 0.034 Uiso 1 1 calc R
C36 C 0.5604(3) -0.12384(19) 0.18764(16) 0.0211(7) Uani 1 1 d .
H36 H 0.5034 -0.1097 0.2083 0.025 Uiso 1 1 calc R
C41 C 0.5083(2) 0.03729(19) 0.15003(13) 0.0137(6) Uani 1 1 d .
C42 C 0.5182(3) 0.0177(2) 0.09327(16) 0.0208(8) Uani 1 1 d .
H42 H 0.5761 -0.0066 0.0811 0.025 Uiso 1 1 calc R
C43 C 0.4437(3) 0.0336(2) 0.05477(16) 0.0255(8) Uani 1 1 d .
H43 H 0.4511 0.0195 0.0165 0.031 Uiso 1 1 calc R
C44 C 0.3592(3) 0.0693(2) 0.07121(16) 0.0234(8) Uani 1 1 d .
H44 H 0.3094 0.0813 0.0445 0.028 Uiso 1 1 calc R
C45 C 0.3481(3) 0.0876(2) 0.12762(17) 0.0218(8) Uani 1 1 d .
H45 H 0.2890 0.1106 0.1396 0.026 Uiso 1 1 calc R
C46 C 0.4221(2) 0.07291(18) 0.16706(15) 0.0180(7) Uani 1 1 d .
H46 H 0.4140 0.0870 0.2052 0.022 Uiso 1 1 calc R
C51 C 0.8570(2) 0.18059(18) 0.41493(15) 0.0140(7) Uani 1 1 d .
C52 C 0.9403(3) 0.2221(2) 0.40140(17) 0.0211(8) Uani 1 1 d .
H52 H 0.9437 0.2452 0.3658 0.025 Uiso 1 1 calc R
C53 C 1.0172(3) 0.2296(2) 0.43927(18) 0.0261(9) Uani 1 1 d .
H53 H 1.0730 0.2579 0.4296 0.031 Uiso 1 1 calc R
C54 C 1.0136(3) 0.1964(2) 0.49101(18) 0.0260(9) Uani 1 1 d .
H54 H 1.0668 0.2017 0.5170 0.031 Uiso 1 1 calc R
C55 C 0.9328(3) 0.1556(2) 0.50476(17) 0.0255(9) Uani 1 1 d .
H55 H 0.9303 0.1330 0.5405 0.031 Uiso 1 1 calc R
C56 C 0.8551(3) 0.14698(19) 0.46743(16) 0.0204(8) Uani 1 1 d .
H56 H 0.8001 0.1181 0.4775 0.024 Uiso 1 1 calc R
C61 C 0.7463(2) 0.25881(18) 0.33570(15) 0.0143(7) Uani 1 1 d .
C62 C 0.7327(3) 0.3130(2) 0.37611(16) 0.0206(8) Uani 1 1 d .
H62 H 0.7371 0.3017 0.4151 0.025 Uiso 1 1 calc R
C63 C 0.7132(3) 0.38208(19) 0.35985(16) 0.0227(8) Uani 1 1 d .
H63 H 0.7036 0.4180 0.3875 0.027 Uiso 1 1 calc R
C64 C 0.7075(3) 0.39889(18) 0.30287(16) 0.0229(8) Uani 1 1 d .
H64 H 0.6953 0.4465 0.2914 0.028 Uiso 1 1 calc R
C65 C 0.7198(3) 0.3463(2) 0.26312(17) 0.0232(8) Uani 1 1 d .
H65 H 0.7155 0.3578 0.2242 0.028 Uiso 1 1 calc R
C66 C 0.7384(2) 0.2763(2) 0.27939(16) 0.0184(7) Uani 1 1 d .
H66 H 0.7456 0.2404 0.2515 0.022 Uiso 1 1 calc R
C71 C 0.4862(2) 0.0618(2) 0.43063(13) 0.0144(6) Uani 1 1 d .
C72 C 0.4447(3) 0.1210(2) 0.45655(15) 0.0186(7) Uani 1 1 d .
H72 H 0.4779 0.1655 0.4545 0.022 Uiso 1 1 calc R
C73 C 0.3550(3) 0.1158(2) 0.48553(16) 0.0235(8) Uani 1 1 d .
H73 H 0.3271 0.1567 0.5028 0.028 Uiso 1 1 calc R
C74 C 0.3070(2) 0.0513(2) 0.48905(15) 0.0242(8) Uani 1 1 d .
H74 H 0.2466 0.0476 0.5095 0.029 Uiso 1 1 calc R
C75 C 0.3466(3) -0.0087(2) 0.46279(16) 0.0230(8) Uani 1 1 d .
H75 H 0.3128 -0.0529 0.4648 0.028 Uiso 1 1 calc R
C76 C 0.4360(3) -0.0035(2) 0.43355(15) 0.0189(7) Uani 1 1 d .
H76 H 0.4631 -0.0442 0.4156 0.023 Uiso 1 1 calc R
C81 C 0.6924(2) 0.01388(18) 0.42256(14) 0.0141(7) Uani 1 1 d .
C82 C 0.7805(2) 0.00985(17) 0.39027(14) 0.0138(6) Uani 1 1 d .
C83 C 0.8570(2) -0.02984(19) 0.41551(14) 0.0153(6) Uani 1 1 d .
H83 H 0.9181 -0.0347 0.3960 0.018 Uiso 1 1 calc R
C84 C 0.8470(3) -0.0621(2) 0.46762(15) 0.0213(7) Uani 1 1 d .
H84 H 0.9004 -0.0890 0.4827 0.026 Uiso 1 1 calc R
C85 C 0.7596(3) -0.0557(2) 0.49814(15) 0.0205(7) Uani 1 1 d .
H85 H 0.7532 -0.0776 0.5341 0.025 Uiso 1 1 calc R
C86 C 0.6819(3) -0.01694(19) 0.47556(15) 0.0172(7) Uani 1 1 d .
H86 H 0.6218 -0.0114 0.4961 0.021 Uiso 1 1 calc R
C100 C 0.9357(2) 0.06289(19) 0.32038(13) 0.0153(6) Uani 1 1 d .
C101 C 1.1309(2) 0.0561(2) 0.32131(16) 0.0197(7) Uani 1 1 d .
C102 C 1.1779(3) 0.1093(2) 0.3602(2) 0.0336(10) Uani 1 1 d .
H10A H 1.1602 0.1575 0.3481 0.050 Uiso 1 1 calc R
H10B H 1.2501 0.1037 0.3592 0.050 Uiso 1 1 calc R
H10C H 1.1539 0.1014 0.3987 0.050 Uiso 1 1 calc R
C103 C 1.1620(3) 0.0688(3) 0.26020(18) 0.0328(10) Uani 1 1 d .
H10D H 1.1345 0.0313 0.2362 0.049 Uiso 1 1 calc R
H10E H 1.2346 0.0682 0.2575 0.049 Uiso 1 1 calc R
H10F H 1.1371 0.1151 0.2476 0.049 Uiso 1 1 calc R
C104 C 1.1545(3) -0.0194(2) 0.3393(2) 0.0294(9) Uani 1 1 d .
H10G H 1.1304 -0.0272 0.3777 0.044 Uiso 1 1 calc R
H10H H 1.2264 -0.0268 0.3381 0.044 Uiso 1 1 calc R
H10I H 1.1220 -0.0529 0.3136 0.044 Uiso 1 1 calc R
C200 C 0.6165(2) -0.05929(18) 0.31380(13) 0.0142(6) Uani 1 1 d .
C201 C 0.6377(3) -0.19371(19) 0.34148(16) 0.0198(8) Uani 1 1 d .
C202 C 0.7067(4) -0.2289(2) 0.2989(2) 0.0445(12) Uani 1 1 d .
H20A H 0.6797 -0.2229 0.2609 0.067 Uiso 1 1 calc R
H20B H 0.7123 -0.2797 0.3075 0.067 Uiso 1 1 calc R
H20C H 0.7724 -0.2068 0.3010 0.067 Uiso 1 1 calc R
C203 C 0.5331(3) -0.2253(2) 0.33866(19) 0.0315(10) Uani 1 1 d .
H20D H 0.4889 -0.1985 0.3636 0.047 Uiso 1 1 calc R
H20E H 0.5350 -0.2751 0.3507 0.047 Uiso 1 1 calc R
H20F H 0.5084 -0.2225 0.2999 0.047 Uiso 1 1 calc R
C204 C 0.6790(3) -0.1962(2) 0.40137(18) 0.0305(10) Uani 1 1 d .
H20G H 0.7441 -0.1731 0.4023 0.046 Uiso 1 1 calc R
H20H H 0.6856 -0.2458 0.4134 0.046 Uiso 1 1 calc R
H20I H 0.6336 -0.1712 0.4269 0.046 Uiso 1 1 calc R
O1S O 1.1923(2) 0.18209(17) 0.01630(15) 0.0395(8) Uani 1 1 d .
C1S C 1.1544(4) 0.2380(3) -0.0195(2) 0.0395(11) Uani 1 1 d .
H1S1 H 1.1569 0.2233 -0.0595 0.047 Uiso 1 1 calc R
H1S2 H 1.1942 0.2818 -0.0149 0.047 Uiso 1 1 calc R
C2S C 1.0485(4) 0.2505(3) -0.0012(2) 0.0371(10) Uani 1 1 d .
H2S1 H 1.0441 0.2894 0.0267 0.045 Uiso 1 1 calc R
H2S2 H 1.0055 0.2619 -0.0338 0.045 Uiso 1 1 calc R
C3S C 1.0207(3) 0.1799(2) 0.0247(2) 0.0368(11) Uani 1 1 d .
H3S1 H 0.9652 0.1849 0.0518 0.044 Uiso 1 1 calc R
H3S2 H 1.0026 0.1445 -0.0045 0.044 Uiso 1 1 calc R
C4S C 1.1151(3) 0.1601(3) 0.0539(2) 0.0395(11) Uani 1 1 d .
H4S1 H 1.1207 0.1849 0.0906 0.047 Uiso 1 1 calc R
H4S2 H 1.1181 0.1082 0.0605 0.047 Uiso 1 1 calc R

loop_
_atom_site_aniso_label
_atom_site_aniso_U_11
_atom_site_aniso_U_22
_atom_site_aniso_U_33
_atom_site_aniso_U_23
_atom_site_aniso_U_13
_atom_site_aniso_U_12
Ir1 0.00811(5) 0.01264(5) 0.01033(6) -0.00074(5) -0.00009(4) 0.00003(4)
Ir2 0.00821(5) 0.01194(5) 0.01039(6) -0.00063(4) -0.00003(4) 0.00018(4)
P1 0.0112(4) 0.0141(4) 0.0114(4) -0.0001(3) 0.0006(3) -0.0007(3)
P2 0.0094(3) 0.0136(4) 0.0124(4) -0.0014(3) -0.0007(3) -0.0002(3)
P3 0.0111(4) 0.0126(4) 0.0121(4) -0.0006(3) -0.0004(3) 0.0001(3)
P4 0.0103(3) 0.0136(4) 0.0115(4) -0.0007(3) 0.0005(3) -0.0002(3)
Cl1 0.0202(4) 0.0132(4) 0.0184(4) -0.0008(3) -0.0042(3) 0.0031(3)
Cl2 0.0091(3) 0.0322(4) 0.0186(4) -0.0012(3) 0.0000(3) -0.0024(3)
N1 0.0137(13) 0.0276(16) 0.0139(14) -0.0008(13) -0.0001(11) -0.0006(12)
N2 0.0233(15) 0.0141(14) 0.0183(16) 0.0003(11) -0.0041(12) -0.0009(12)
C1 0.0115(14) 0.0193(17) 0.0148(16) 0.0004(12) 0.0008(13) 0.0000(13)
C2 0.0116(14) 0.0162(16) 0.0153(17) -0.0023(13) 0.0004(12) 0.0004(12)
C11 0.0141(14) 0.0154(15) 0.0181(18) -0.0013(14) 0.0053(13) 0.0001(12)
C12 0.0156(16) 0.026(2) 0.029(2) 0.0031(16) -0.0001(15) 0.0000(15)
C13 0.0192(16) 0.0244(19) 0.044(3) -0.0034(19) 0.0083(18) -0.0061(15)
C14 0.033(2) 0.0174(19) 0.037(3) 0.0028(17) 0.0165(19) -0.0040(17)
C15 0.040(2) 0.0207(19) 0.028(2) 0.0062(17) 0.0077(19) -0.0016(18)
C16 0.0261(19) 0.0203(19) 0.021(2) 0.0016(15) -0.0006(15) -0.0015(15)
C21 0.0099(13) 0.0185(16) 0.0173(17) -0.0032(12) -0.0020(13) -0.0025(13)
C22 0.0184(16) 0.0224(17) 0.0153(16) 0.0012(15) 0.0022(13) 0.0023(14)
C23 0.0197(17) 0.036(2) 0.0131(17) -0.0024(15) 0.0053(14) 0.0051(16)
C24 0.0194(17) 0.027(2) 0.0225(19) -0.0074(15) 0.0011(15) 0.0072(15)
C25 0.0241(18) 0.0247(18) 0.021(2) -0.0022(15) 0.0011(16) 0.0062(15)
C26 0.0180(14) 0.0213(17) 0.0166(16) -0.0011(15) 0.0024(13) 0.0007(13)
C31 0.0189(16) 0.0162(17) 0.0120(17) -0.0015(12) -0.0041(13) 0.0024(13)
C32 0.0184(18) 0.030(2) 0.032(2) -0.0160(17) 0.0009(16) 0.0015(16)
C33 0.029(2) 0.033(2) 0.047(3) -0.022(2) -0.001(2) 0.0100(18)
C34 0.049(3) 0.017(2) 0.044(3) -0.0132(19) -0.019(2) 0.0055(19)
C35 0.041(2) 0.0194(19) 0.025(2) 0.0000(16) -0.0055(18) -0.0064(17)
C36 0.0215(16) 0.0210(17) 0.0206(18) -0.0020(15) -0.0008(15) -0.0036(14)
C41 0.0133(14) 0.0155(15) 0.0122(15) 0.0001(13) -0.0029(12) -0.0013(13)
C42 0.0197(17) 0.0241(19) 0.0186(18) -0.0006(15) 0.0018(14) -0.0020(14)
C43 0.0251(18) 0.038(2) 0.0133(17) -0.0012(17) -0.0047(14) -0.0076(18)
C44 0.0216(17) 0.023(2) 0.025(2) 0.0032(16) -0.0105(15) -0.0016(15)
C45 0.0185(17) 0.0171(17) 0.030(2) -0.0024(15) -0.0068(15) -0.0001(14)
C46 0.0167(16) 0.0175(17) 0.0198(17) -0.0028(13) -0.0049(14) -0.0014(13)
C51 0.0107(14) 0.0132(15) 0.0181(18) -0.0033(13) -0.0006(13) 0.0011(12)
C52 0.0173(17) 0.0241(19) 0.022(2) -0.0022(15) 0.0008(14) -0.0022(14)
C53 0.0170(18) 0.031(2) 0.031(2) -0.0073(18) -0.0035(16) -0.0058(16)
C54 0.0222(19) 0.028(2) 0.028(2) -0.0099(17) -0.0092(17) 0.0037(16)
C55 0.032(2) 0.0236(19) 0.021(2) -0.0017(15) -0.0096(16) -0.0005(16)
C56 0.0236(18) 0.0173(18) 0.0203(19) 0.0002(14) -0.0037(15) -0.0038(14)
C61 0.0122(14) 0.0108(15) 0.0198(18) 0.0011(13) 0.0006(13) 0.0001(12)
C62 0.0247(18) 0.0204(18) 0.0167(18) 0.0000(14) -0.0030(14) 0.0008(14)
C63 0.0240(18) 0.0153(17) 0.029(2) -0.0059(14) -0.0051(17) 0.0022(15)
C64 0.0187(15) 0.0172(16) 0.033(2) 0.0040(15) -0.0036(17) 0.0001(14)
C65 0.0200(18) 0.0254(19) 0.024(2) 0.0052(15) 0.0004(15) 0.0012(16)
C66 0.0140(15) 0.0212(18) 0.0200(19) 0.0016(14) 0.0032(13) 0.0048(13)
C71 0.0137(14) 0.0207(16) 0.0088(14) -0.0011(14) -0.0006(12) 0.0000(14)
C72 0.0172(16) 0.0221(18) 0.0164(18) -0.0031(14) 0.0022(14) 0.0031(14)
C73 0.0186(17) 0.033(2) 0.020(2) -0.0052(16) 0.0043(15) 0.0056(16)
C74 0.0133(15) 0.044(3) 0.0157(17) 0.0043(16) 0.0046(13) 0.0021(16)
C75 0.0173(17) 0.031(2) 0.020(2) 0.0069(16) 0.0005(15) -0.0065(15)
C76 0.0155(16) 0.0264(19) 0.0148(17) 0.0016(14) -0.0001(13) -0.0012(14)
C81 0.0126(15) 0.0161(16) 0.0137(16) -0.0008(12) -0.0017(13) -0.0015(12)
C82 0.0108(14) 0.0147(15) 0.0158(16) 0.0007(12) -0.0026(13) -0.0021(12)
C83 0.0134(14) 0.0171(16) 0.0155(16) -0.0007(14) -0.0023(12) 0.0007(13)
C84 0.0213(17) 0.0229(18) 0.0198(18) 0.0029(16) -0.0071(14) 0.0040(16)
C85 0.0232(17) 0.0267(19) 0.0116(16) 0.0038(15) -0.0015(13) -0.0022(15)
C86 0.0165(16) 0.0225(18) 0.0125(17) -0.0004(13) 0.0007(13) -0.0007(13)
C100 0.0154(14) 0.0177(15) 0.0130(16) -0.0001(13) 0.0021(12) 0.0030(13)
C101 0.0080(13) 0.0231(17) 0.028(2) -0.0013(16) -0.0007(13) -0.0007(13)
C102 0.0153(18) 0.037(2) 0.049(3) -0.011(2) -0.0050(18) 0.0021(17)
C103 0.0134(17) 0.050(3) 0.035(2) 0.009(2) 0.0046(16) 0.0057(18)
C104 0.0147(17) 0.029(2) 0.044(3) 0.0075(18) 0.0027(17) 0.0020(15)
C200 0.0123(13) 0.0184(14) 0.0117(14) -0.0024(14) -0.0013(11) -0.0028(12)
C201 0.0275(19) 0.0126(16) 0.0193(19) 0.0028(13) -0.0017(15) 0.0029(14)
C202 0.056(3) 0.037(2) 0.041(3) 0.011(2) 0.018(3) 0.027(2)
C203 0.038(2) 0.027(2) 0.029(2) 0.0005(18) -0.0086(19) -0.0116(19)
C204 0.035(2) 0.027(2) 0.029(2) 0.0109(18) -0.0149(18) -0.0020(18)
O1S 0.0327(16) 0.0341(18) 0.052(2) 0.0010(15) -0.0021(16) -0.0021(14)
C1S 0.042(3) 0.038(3) 0.039(3) 0.002(2) 0.001(2) -0.011(2)
C2S 0.041(2) 0.028(2) 0.043(3) -0.0007(19) 0.002(2) -0.0015(19)
C3S 0.034(2) 0.031(2) 0.045(3) -0.005(2) 0.010(2) -0.003(2)
C4S 0.048(3) 0.034(2) 0.036(3) -0.004(2) 0.001(2) -0.003(2)

loop_
_atom_type_symbol
_atom_type_description
_atom_type_scat_dispersion_real
_atom_type_scat_dispersion_imag
_atom_type_scat_source
C C 0.0033 0.0016 'International Tables Vol C Tables 4.2.6.8 and 6.1.1.4'
H H 0.0000 0.0000 'International Tables Vol C Tables 4.2.6.8 and 6.1.1.4'
N N 0.0061 0.0033 'International Tables Vol C Tables 4.2.6.8 and 6.1.1.4'
P P 0.1023 0.0942 'International Tables Vol C Tables 4.2.6.8 and 6.1.1.4'
Cl Cl 0.1484 0.1585 'International Tables Vol C Tables 4.2.6.8 and 6.1.1.4'
Ir Ir -1.4442 7.9887 'International Tables Vol C Tables 4.2.6.8 and 6.1.1.4'
O O 0.0106 0.0060 'International Tables Vol C Tables 4.2.6.8 and 6.1.1.4'

loop_
_geom_angle_atom_site_label_1
_geom_angle_atom_site_label_2
_geom_angle_atom_site_label_3
_geom_angle
C100 Ir1 C82 89.62(13)
C100 Ir1 P1 88.83(10)
C82 Ir1 P1 164.89(9)
C100 Ir1 P3 95.10(11)
C82 Ir1 P3 85.28(9)
P1 Ir1 P3 109.83(3)
C100 Ir1 Ir2 173.18(11)
C82 Ir1 Ir2 88.09(9)
P1 Ir1 Ir2 91.71(2)
P3 Ir1 Ir2 91.12(2)
C100 Ir1 H1 91.5(12)
C82 Ir1 H1 81.4(13)
P1 Ir1 H1 83.7(13)
P3 Ir1 H1 165.0(12)
Ir2 Ir1 H1 81.8(12)
C200 Ir2 P4 90.28(10)
C200 Ir2 P2 93.17(10)
P4 Ir2 P2 169.90(3)
C200 Ir2 Cl1 179.07(10)
P4 Ir2 Cl1 90.47(3)
P2 Ir2 Cl1 86.18(3)
C200 Ir2 Cl2 88.21(9)
P4 Ir2 Cl2 94.24(3)
P2 Ir2 Cl2 95.34(3)
Cl1 Ir2 Cl2 91.19(3)
C200 Ir2 Ir1 86.41(9)
P4 Ir2 Ir1 77.88(2)
P2 Ir2 Ir1 92.854(19)
Cl1 Ir2 Ir1 94.28(2)
Cl2 Ir2 Ir1 170.43(2)
C1 P1 C11 102.14(15)
C1 P1 C21 102.84(15)
C11 P1 C21 99.06(15)
C1 P1 Ir1 115.82(11)
C11 P1 Ir1 121.12(12)
C21 P1 Ir1 113.12(11)
C31 P2 C1 108.38(16)
C31 P2 C41 98.70(15)
C1 P2 C41 99.51(15)
C31 P2 Ir2 117.94(11)
C1 P2 Ir2 109.53(11)
C41 P2 Ir2 120.72(11)
C61 P3 C51 99.98(16)
C61 P3 C2 99.36(15)
C51 P3 C2 104.68(16)
C61 P3 Ir1 131.73(12)
C51 P3 Ir1 109.82(11)
C2 P3 Ir1 108.29(11)
C81 P4 C71 107.95(16)
C81 P4 C2 101.93(15)
C71 P4 C2 104.62(16)
C81 P4 Ir2 109.11(12)
C71 P4 Ir2 118.84(11)
C2 P4 Ir2 112.97(12)
C100 N1 C101 170.0(4)
C200 N2 C201 176.4(4)
P2 C1 P1 114.94(18)
P2 C1 H1A 108.5
P1 C1 H1A 108.5
P2 C1 H1B 108.5
P1 C1 H1B 108.5
H1A C1 H1B 107.5
P4 C2 P3 108.48(17)
P4 C2 H2A 110.0
P3 C2 H2A 110.0
P4 C2 H2B 110.0
P3 C2 H2B 110.0
H2A C2 H2B 108.4
C16 C11 C12 117.8(3)
C16 C11 P1 124.7(3)
C12 C11 P1 117.5(3)
C13 C12 C11 121.4(4)
C13 C12 H12 119.3
C11 C12 H12 119.3
C14 C13 C12 119.9(4)
C14 C13 H13 120.1
C12 C13 H13 120.1
C15 C14 C13 119.6(4)
C15 C14 H14 120.2
C13 C14 H14 120.2
C14 C15 C16 120.7(4)
C14 C15 H15 119.7
C16 C15 H15 119.7
C11 C16 C15 120.7(4)
C11 C16 H16 119.6
C15 C16 H16 119.6
C26 C21 C22 118.6(3)
C26 C21 P1 122.1(3)
C22 C21 P1 119.3(3)
C23 C22 C21 120.0(3)
C23 C22 H22 120.0
C21 C22 H22 120.0
C24 C23 C22 121.2(3)
C24 C23 H23 119.4
C22 C23 H23 119.4
C23 C24 C25 118.9(3)
C23 C24 H24 120.5
C25 C24 H24 120.5
C24 C25 C26 121.1(4)
C24 C25 H25 119.5
C26 C25 H25 119.5
C21 C26 C25 120.2(3)
C21 C26 H26 119.9
C25 C26 H26 119.9
C32 C31 C36 119.0(3)
C32 C31 P2 125.8(3)
C36 C31 P2 115.1(3)
C31 C32 C33 119.7(4)
C31 C32 H32 120.2
C33 C32 H32 120.2
C34 C33 C32 120.9(4)
C34 C33 H33 119.5
C32 C33 H33 119.5
C33 C34 C35 120.0(4)
C33 C34 H34 120.0
C35 C34 H34 120.0
C34 C35 C36 120.0(4)
C34 C35 H35 120.0
C36 C35 H35 120.0
C35 C36 C31 120.4(4)
C35 C36 H36 119.8
C31 C36 H36 119.8
C46 C41 C42 118.8(3)
C46 C41 P2 122.2(2)
C42 C41 P2 119.0(3)
C43 C42 C41 120.4(3)
C43 C42 H42 119.8
C41 C42 H42 119.8
C44 C43 C42 121.1(3)
C44 C43 H43 119.5
C42 C43 H43 119.5
C43 C44 C45 118.8(3)
C43 C44 H44 120.6
C45 C44 H44 120.6
C44 C45 C46 121.4(4)
C44 C45 H45 119.3
C46 C45 H45 119.3
C45 C46 C41 119.6(3)
C45 C46 H46 120.2
C41 C46 H46 120.2
C56 C51 C52 118.1(3)
C56 C51 P3 123.5(3)
C52 C51 P3 118.2(3)
C53 C52 C51 120.6(4)
C53 C52 H52 119.7
C51 C52 H52 119.7
C54 C53 C52 120.5(4)
C54 C53 H53 119.7
C52 C53 H53 119.7
C55 C54 C53 119.5(4)
C55 C54 H54 120.2
C53 C54 H54 120.2
C54 C55 C56 121.1(4)
C54 C55 H55 119.5
C56 C55 H55 119.5
C55 C56 C51 120.3(3)
C55 C56 H56 119.9
C51 C56 H56 119.9
C66 C61 C62 118.4(3)
C66 C61 P3 122.7(3)
C62 C61 P3 118.6(3)
C63 C62 C61 121.0(4)
C63 C62 H62 119.5
C61 C62 H62 119.5
C62 C63 C64 119.7(3)
C62 C63 H63 120.1
C64 C63 H63 120.1
C65 C64 C63 119.7(3)
C65 C64 H64 120.1
C63 C64 H64 120.1
C64 C65 C66 120.7(4)
C64 C65 H65 119.7
C66 C65 H65 119.7
C61 C66 C65 120.4(3)
C61 C66 H66 119.8
C65 C66 H66 119.8
C72 C71 C76 119.0(3)
C72 C71 P4 122.5(3)
C76 C71 P4 118.3(3)
C71 C72 C73 120.8(4)
C71 C72 H72 119.6
C73 C72 H72 119.6
C74 C73 C72 119.9(4)
C74 C73 H73 120.0
C72 C73 H73 120.0
C73 C74 C75 120.4(3)
C73 C74 H74 119.8
C75 C74 H74 119.8
C76 C75 C74 119.8(4)
C76 C75 H75 120.1
C74 C75 H75 120.1
C75 C76 C71 120.2(4)
C75 C76 H76 119.9
C71 C76 H76 119.9
C86 C81 C82 123.5(3)
C86 C81 P4 124.4(3)
C82 C81 P4 112.0(2)
C83 C82 C81 114.4(3)
C83 C82 Ir1 123.5(2)
C81 C82 Ir1 122.1(2)
C84 C83 C82 122.8(3)
C84 C83 H83 118.6
C82 C83 H83 118.6
C83 C84 C85 120.7(3)
C83 C84 H84 119.6
C85 C84 H84 119.6
C86 C85 C84 119.1(3)
C86 C85 H85 120.4
C84 C85 H85 120.4
C85 C86 C81 119.4(3)
C85 C86 H86 120.3
C81 C86 H86 120.3
N1 C100 Ir1 177.3(3)
N1 C101 C102 108.8(3)
N1 C101 C104 107.0(3)
C102 C101 C104 111.3(3)
N1 C101 C103 107.5(3)
C102 C101 C103 111.3(4)
C104 C101 C103 110.8(3)
C101 C102 H10A 109.5
C101 C102 H10B 109.5
H10A C102 H10B 109.5
C101 C102 H10C 109.5
H10A C102 H10C 109.5
H10B C102 H10C 109.5
C101 C103 H10D 109.5
C101 C103 H10E 109.5
H10D C103 H10E 109.5
C101 C103 H10F 109.5
H10D C103 H10F 109.5
H10E C103 H10F 109.5
C101 C104 H10G 109.5
C101 C104 H10H 109.5
H10G C104 H10H 109.5
C101 C104 H10I 109.5
H10G C104 H10I 109.5
H10H C104 H10I 109.5
N2 C200 Ir2 177.7(3)
N2 C201 C202 107.4(3)
N2 C201 C204 107.2(3)
C202 C201 C204 112.4(4)
N2 C201 C203 106.7(3)
C202 C201 C203 111.4(4)
C204 C201 C203 111.4(3)
C201 C202 H20A 109.5
C201 C202 H20B 109.5
H20A C202 H20B 109.5
C201 C202 H20C 109.5
H20A C202 H20C 109.5
H20B C202 H20C 109.5
C201 C203 H20D 109.5
C201 C203 H20E 109.5
H20D C203 H20E 109.5
C201 C203 H20F 109.5
H20D C203 H20F 109.5
H20E C203 H20F 109.5
C201 C204 H20G 109.5
C201 C204 H20H 109.5
H20G C204 H20H 109.5
C201 C204 H20I 109.5
H20G C204 H20I 109.5
H20H C204 H20I 109.5
C4S O1S C1S 108.6(3)
O1S C1S C2S 106.2(4)
O1S C1S H1S1 110.5
C2S C1S H1S1 110.5
O1S C1S H1S2 110.5
C2S C1S H1S2 110.5
H1S1 C1S H1S2 108.7
C3S C2S C1S 102.3(4)
C3S C2S H2S1 111.3
C1S C2S H2S1 111.3
C3S C2S H2S2 111.3
C1S C2S H2S2 111.3
H2S1 C2S H2S2 109.2
C4S C3S C2S 101.4(4)
C4S C3S H3S1 111.5
C2S C3S H3S1 111.5
C4S C3S H3S2 111.5
C2S C3S H3S2 111.5
H3S1 C3S H3S2 109.3
O1S C4S C3S 104.9(4)
O1S C4S H4S1 110.8
C3S C4S H4S1 110.8
O1S C4S H4S2 110.8
C3S C4S H4S2 110.8
H4S1 C4S H4S2 108.8

loop_
_geom_bond_atom_site_label_1
_geom_bond_atom_site_label_2
_geom_bond_distance
Ir1 C100 1.928(3)
Ir1 C82 2.112(3)
Ir1 P1 2.3147(9)
Ir1 P3 2.3855(9)
Ir1 Ir2 2.7928(4)
Ir1 H1 1.594(10)
Ir2 C200 1.882(3)
Ir2 P4 2.2872(9)
Ir2 P2 2.3160(9)
Ir2 Cl1 2.4084(9)
Ir2 Cl2 2.5198(8)
P1 C1 1.832(3)
P1 C11 1.843(3)
P1 C21 1.857(3)
P2 C31 1.824(3)
P2 C1 1.826(3)
P2 C41 1.839(3)
P3 C61 1.833(3)
P3 C51 1.842(3)
P3 C2 1.845(3)
P4 C81 1.802(3)
P4 C71 1.819(3)
P4 C2 1.821(3)
N1 C100 1.177(4)
N1 C101 1.469(4)
N2 C200 1.160(4)
N2 C201 1.470(4)
C1 H1A 0.9900
C1 H1B 0.9900
C2 H2A 0.9900
C2 H2B 0.9900
C11 C16 1.389(5)
C11 C12 1.397(5)
C12 C13 1.392(5)
C12 H12 0.9500
C13 C14 1.380(6)
C13 H13 0.9500
C14 C15 1.377(6)
C14 H14 0.9500
C15 C16 1.394(5)
C15 H15 0.9500
C16 H16 0.9500
C21 C26 1.393(5)
C21 C22 1.401(5)
C22 C23 1.398(5)
C22 H22 0.9500
C23 C24 1.371(5)
C23 H23 0.9500
C24 C25 1.383(5)
C24 H24 0.9500
C25 C26 1.396(5)
C25 H25 0.9500
C26 H26 0.9500
C31 C32 1.387(5)
C31 C36 1.399(5)
C32 C33 1.395(5)
C32 H32 0.9500
C33 C34 1.366(6)
C33 H33 0.9500
C34 C35 1.381(6)
C34 H34 0.9500
C35 C36 1.386(5)
C35 H35 0.9500
C36 H36 0.9500
C41 C46 1.401(5)
C41 C42 1.403(5)
C42 C43 1.390(5)
C42 H42 0.9500
C43 C44 1.380(5)
C43 H43 0.9500
C44 C45 1.390(5)
C44 H44 0.9500
C45 C46 1.395(5)
C45 H45 0.9500
C46 H46 0.9500
C51 C56 1.397(5)
C51 C52 1.405(5)
C52 C53 1.379(5)
C52 H52 0.9500
C53 C54 1.378(6)
C53 H53 0.9500
C54 C55 1.372(6)
C54 H54 0.9500
C55 C56 1.382(5)
C55 H55 0.9500
C56 H56 0.9500
C61 C66 1.380(5)
C61 C62 1.411(5)
C62 C63 1.382(5)
C62 H62 0.9500
C63 C64 1.390(5)
C63 H63 0.9500
C64 C65 1.376(5)
C64 H64 0.9500
C65 C66 1.395(5)
C65 H65 0.9500
C66 H66 0.9500
C71 C72 1.390(5)
C71 C76 1.404(5)
C72 C73 1.395(5)
C72 H72 0.9500
C73 C74 1.379(5)
C73 H73 0.9500
C74 C75 1.395(5)
C74 H74 0.9500
C75 C76 1.395(5)
C75 H75 0.9500
C76 H76 0.9500
C81 C86 1.392(5)
C81 C82 1.415(5)
C82 C83 1.407(4)
C83 C84 1.384(5)
C83 H83 0.9500
C84 C85 1.388(5)
C84 H84 0.9500
C85 C86 1.384(5)
C85 H85 0.9500
C86 H86 0.9500
C101 C102 1.501(5)
C101 C104 1.516(5)
C101 C103 1.528(5)
C102 H10A 0.9800
C102 H10B 0.9800
C102 H10C 0.9800
C103 H10D 0.9800
C103 H10E 0.9800
C103 H10F 0.9800
C104 H10G 0.9800
C104 H10H 0.9800
C104 H10I 0.9800
C201 C202 1.524(5)
C201 C204 1.526(5)
C201 C203 1.532(5)
C202 H20A 0.9800
C202 H20B 0.9800
C202 H20C 0.9800
C203 H20D 0.9800
C203 H20E 0.9800
C203 H20F 0.9800
C204 H20G 0.9800
C204 H20H 0.9800
C204 H20I 0.9800
O1S C4S 1.433(5)
O1S C1S 1.444(6)
C1S C2S 1.512(7)
C1S H1S1 0.9900
C1S H1S2 0.9900
C2S C3S 1.511(6)
C2S H2S1 0.9900
C2S H2S2 0.9900
C3S C4S 1.496(6)
C3S H3S1 0.9900
C3S H3S2 0.9900
C4S H4S1 0.9900
C4S H4S2 0.9900
